data_2234962
loop_
_publ_author_name
'Lin, Songzhu'
'Jia, Ruokun'
'He, Aimin'

_publ_section_title
;
 2,6-Bis(1<i>H</i>-benzimidazol-2-yl)pyridine butyric acid monosolvate
 dihydrate
;
_journal_coeditor_code CV5296
_journal_issue 6
_journal_name_full 'Acta Crystallographica Section E'
_journal_page_first o1820
_journal_paper_doi 10.1107/S1600536812021915
_journal_volume 68
_journal_year 2012
_chemical_formula_iupac 'C19 H13 N5, C4 H8 O2, 2H2 O'
_chemical_formula_moiety 'C19 H13 N5, C4 H8 O2, 2(H2 O)'
_chemical_formula_sum 'C23 H25 N5 O4'
_chemical_formula_weight 435.48
_chemical_name_systematic
;
2,6-Bis(1<i>H</i>-benzimidazol-2-yl)pyridine butyric acid monosolvate dihydrate
;
_space_group_IT_number 2
_symmetry_cell_setting triclinic
_symmetry_space_group_name_Hall '-P 1'
_symmetry_space_group_name_H-M 'P -1'
_atom_sites_solution_hydrogens geom
_atom_sites_solution_primary direct
_atom_sites_solution_secondary difmap
_audit_creation_method SHELXL-97
_cell_angle_alpha 103.27(2)
_cell_angle_beta 99.91(3)
_cell_angle_gamma 104.76(3)
_cell_formula_units_Z 2
_cell_length_a 9.3950(19)
_cell_length_b 9.5611(19)
_cell_length_c 13.805(3)
_cell_measurement_reflns_used 25
_cell_measurement_temperature 295(2)
_cell_measurement_theta_max 14
_cell_measurement_theta_min 4
_cell_volume 1131.5(5)
_computing_cell_refinement 'CAD-4 Software (Enraf--Nonius, 1989)'
_computing_data_collection 'CAD-4 Software (Enraf--Nonius, 1989)'
_computing_data_reduction 'NRCVAX (Gabe <i>et al.</i>, 1989)'
_computing_molecular_graphics 'SHELXTL (Sheldrick, 2008)'
_computing_publication_material 'WinGX (Farrugia, 1999)'
_computing_structure_refinement 'SHELXL97 (Sheldrick, 2008)'
_computing_structure_solution 'SHELXS97 (Sheldrick, 2008)'
_diffrn_ambient_temperature 295(2)
_diffrn_measured_fraction_theta_full 0.997
_diffrn_measured_fraction_theta_max 0.997
_diffrn_measurement_device_type 'Enraf--Nonius CAD-4'
_diffrn_measurement_method \w
_diffrn_radiation_monochromator graphite
_diffrn_radiation_source 'fine-focus sealed tube'
_diffrn_radiation_type MoK\a
_diffrn_radiation_wavelength 0.71073
_diffrn_reflns_av_R_equivalents 0.0187
_diffrn_reflns_av_sigmaI/netI 0.0234
_diffrn_reflns_limit_h_max 11
_diffrn_reflns_limit_h_min -11
_diffrn_reflns_limit_k_max 10
_diffrn_reflns_limit_k_min -11
_diffrn_reflns_limit_l_max 16
_diffrn_reflns_limit_l_min -16
_diffrn_reflns_number 8683
_diffrn_reflns_theta_full 25.00
_diffrn_reflns_theta_max 25.00
_diffrn_reflns_theta_min 3.09
_diffrn_standards_decay_% 0
_diffrn_standards_interval_count 100
_diffrn_standards_number 3
_exptl_absorpt_coefficient_mu 0.090
_exptl_absorpt_correction_T_max 0.987
_exptl_absorpt_correction_T_min 0.982
_exptl_absorpt_correction_type psi-scan
_exptl_absorpt_process_details '(North <i>et al.</i>, 1968)'
_exptl_crystal_colour colourless
_exptl_crystal_density_diffrn 1.278
_exptl_crystal_density_method 'not measured'
_exptl_crystal_description block
_exptl_crystal_F_000 460
_exptl_crystal_size_max 0.20
_exptl_crystal_size_mid 0.18
_exptl_crystal_size_min 0.15
_refine_diff_density_max 0.224
_refine_diff_density_min -0.249
_refine_ls_extinction_coef 0.007(3)
_refine_ls_extinction_expression Fc^*^=kFc[1+0.001xFc^2^\l^3^/sin(2\q)]^-1/4^
_refine_ls_extinction_method 'SHELXL97 (Sheldrick, 2008)'
_refine_ls_goodness_of_fit_ref 1.103
_refine_ls_hydrogen_treatment mixed
_refine_ls_matrix_type full
_refine_ls_number_parameters 318
_refine_ls_number_reflns 3981
_refine_ls_number_restraints 6
_refine_ls_restrained_S_all 1.108
_refine_ls_R_factor_all 0.0537
_refine_ls_R_factor_gt 0.0453
_refine_ls_shift/su_max 0.000
_refine_ls_shift/su_mean 0.000
_refine_ls_structure_factor_coef Fsqd
_refine_ls_weighting_details 'calc w=1/[\s^2^(Fo^2^)+(0.0925P)^2^+0.0590P] where P=(Fo^2^+2Fc^2^)/3'
_refine_ls_weighting_scheme calc
_refine_ls_wR_factor_gt 0.1367
_refine_ls_wR_factor_ref 0.1442
_reflns_number_gt 3195
_reflns_number_total 3981
_reflns_threshold_expression I>2sigma(I)
_cod_data_source_file cv5296.cif
_cod_data_source_block I
_cod_original_cell_volume 1131.5(4)
_cod_database_code 2234962
_cod_database_fobs_code 2234962

loop_
_symmetry_equiv_pos_as_xyz
'x, y, z'
'-x, -y, -z'

loop_
_atom_site_type_symbol
_atom_site_label
_atom_site_fract_x
_atom_site_fract_y
_atom_site_fract_z
_atom_site_U_iso_or_equiv
_atom_site_adp_type
_atom_site_calc_flag
_atom_site_refinement_flags
_atom_site_occupancy
_atom_site_symmetry_multiplicity
N N1 0.12979(14) 0.51453(15) -0.18153(10) 0.0466(3) Uani d D 1 1
N N2 -0.05854(14) 0.30191(14) -0.26517(10) 0.0482(3) Uani d . 1 1
N N3 -0.04327(13) 0.62903(14) -0.06414(9) 0.0407(3) Uani d . 1 1
N N4 -0.10826(15) 0.91520(15) 0.12949(10) 0.0473(3) Uani d . 1 1
N N5 0.10055(14) 0.91107(14) 0.07405(10) 0.0423(3) Uani d . 1 1
C C1 0.06996(18) 0.29713(18) -0.30066(12) 0.0491(4) Uani d . 1 1
C C2 0.0931(2) 0.1845(2) -0.37465(15) 0.0685(5) Uani d . 1 1
H H2B 0.0151 0.0957 -0.4100 0.082 Uiso calc R 1 1
C C3 0.2354(2) 0.2091(2) -0.39367(18) 0.0796(6) Uani d . 1 1
H H3B 0.2528 0.1363 -0.4437 0.095 Uiso calc R 1 1
C C4 0.3535(2) 0.3401(3) -0.33982(19) 0.0801(7) Uani d . 1 1
H H4B 0.4485 0.3517 -0.3538 0.096 Uiso calc R 1 1
C C5 0.3335(2) 0.4530(2) -0.26625(15) 0.0652(5) Uani d . 1 1
H H5B 0.4126 0.5406 -0.2303 0.078 Uiso calc R 1 1
C C6 0.18948(18) 0.42972(18) -0.24846(12) 0.0479(4) Uani d . 1 1
C C7 -0.01687(16) 0.43359(16) -0.19367(11) 0.0424(4) Uani d . 1 1
C C8 -0.11129(17) 0.49146(16) -0.13058(11) 0.0422(4) Uani d . 1 1
C C9 -0.25971(18) 0.40738(18) -0.13928(13) 0.0526(4) Uani d . 1 1
H H9A -0.3028 0.3116 -0.1857 0.063 Uiso calc R 1 1
C C10 -0.34091(19) 0.46967(19) -0.07748(14) 0.0575(5) Uani d . 1 1
H H10A -0.4405 0.4162 -0.0816 0.069 Uiso calc R 1 1
C C11 -0.27421(18) 0.61135(18) -0.00955(13) 0.0511(4) Uani d . 1 1
H H11A -0.3277 0.6555 0.0326 0.061 Uiso calc R 1 1
C C12 -0.12534(16) 0.68670(16) -0.00542(11) 0.0408(4) Uani d . 1 1
C C13 -0.04638(16) 0.83768(16) 0.06640(11) 0.0409(3) Uani d . 1 1
C C14 0.00703(18) 1.04751(17) 0.18249(11) 0.0464(4) Uani d . 1 1
C C15 0.0069(2) 1.1702(2) 0.25982(14) 0.0621(5) Uani d . 1 1
H H15A -0.0794 1.1716 0.2839 0.075 Uiso calc R 1 1
C C16 0.1385(2) 1.2887(2) 0.29928(15) 0.0689(5) Uani d . 1 1
H H16A 0.1412 1.3716 0.3511 0.083 Uiso calc R 1 1
C C17 0.2687(2) 1.2877(2) 0.26338(14) 0.0633(5) Uani d . 1 1
H H17A 0.3556 1.3705 0.2918 0.076 Uiso calc R 1 1
C C18 0.27226(19) 1.16824(18) 0.18751(13) 0.0536(4) Uani d . 1 1
H H18A 0.3589 1.1682 0.1636 0.064 Uiso calc R 1 1
C C19 0.13926(17) 1.04728(17) 0.14830(11) 0.0438(4) Uani d . 1 1
O O1 -0.44196(15) 0.06635(14) -0.27630(11) 0.0743(4) Uani d . 1 1
O O2 -0.28356(15) 0.04486(15) -0.37563(10) 0.0657(4) Uani d D 1 1
C C20 -0.7674(3) -0.3547(3) -0.4697(2) 0.1110(10) Uani d . 1 1
H H20A -0.8595 -0.3850 -0.4481 0.167 Uiso calc R 1 1
H H20B -0.7183 -0.4317 -0.4725 0.167 Uiso calc R 1 1
H H20C -0.7909 -0.3404 -0.5366 0.167 Uiso calc R 1 1
C C21 -0.6624(2) -0.2079(2) -0.39388(18) 0.0824(7) Uani d . 1 1
H H21A -0.7139 -0.1315 -0.3902 0.099 Uiso calc R 1 1
H H21B -0.6411 -0.2228 -0.3263 0.099 Uiso calc R 1 1
C C22 -0.5148(2) -0.1512(2) -0.42169(14) 0.0611(5) Uani d . 1 1
H H22A -0.4618 -0.2261 -0.4227 0.073 Uiso calc R 1 1
H H22B -0.5366 -0.1408 -0.4905 0.073 Uiso calc R 1 1
C C23 -0.41213(18) -0.00337(18) -0.35032(13) 0.0500(4) Uani d . 1 1
O O1W -0.40511(15) 0.92334(16) 0.11934(11) 0.0647(4) Uani d D 1 1
O O2W 0.32779(16) 0.81969(16) -0.04472(12) 0.0690(4) Uani d D 1 1
H H2 0.1745(19) 0.6070(13) -0.1365(11) 0.057(5) Uiso d D 1 1
H H1 0.156(2) 0.873(2) 0.0390(14) 0.056(5) Uiso d . 1 1
H H2W1 -0.3168(14) 0.920(3) 0.1236(19) 0.100(8) Uiso d D 1 1
H H2W2 0.350(3) 0.885(2) -0.0747(19) 0.116(10) Uiso d D 1 1
H H1W2 0.407(2) 0.839(3) -0.0027(17) 0.129(12) Uiso d D 1 1
H H1W1 -0.435(3) 0.928(3) 0.1717(13) 0.106(9) Uiso d D 1 1
H H3 -0.228(2) 0.1309(16) -0.3376(16) 0.096(8) Uiso d D 1 1

loop_
_atom_site_aniso_label
_atom_site_aniso_U_11
_atom_site_aniso_U_22
_atom_site_aniso_U_33
_atom_site_aniso_U_12
_atom_site_aniso_U_13
_atom_site_aniso_U_23
N1 0.0350(7) 0.0439(7) 0.0510(7) 0.0049(5) 0.0084(6) 0.0045(6)
N2 0.0399(7) 0.0449(7) 0.0514(7) 0.0072(6) 0.0116(6) 0.0037(6)
N3 0.0329(6) 0.0430(7) 0.0420(6) 0.0082(5) 0.0075(5) 0.0094(5)
N4 0.0398(7) 0.0497(7) 0.0466(7) 0.0087(6) 0.0125(6) 0.0070(6)
N5 0.0336(7) 0.0437(7) 0.0456(7) 0.0076(5) 0.0109(5) 0.0089(6)
C1 0.0409(9) 0.0491(9) 0.0513(9) 0.0088(7) 0.0121(7) 0.0078(7)
C2 0.0587(11) 0.0579(11) 0.0726(12) 0.0080(9) 0.0231(9) -0.0063(9)
C3 0.0684(13) 0.0722(13) 0.0897(14) 0.0193(10) 0.0379(11) -0.0039(11)
C4 0.0530(12) 0.0789(13) 0.1034(16) 0.0164(10) 0.0377(11) 0.0069(12)
C5 0.0414(9) 0.0656(11) 0.0781(12) 0.0069(8) 0.0204(9) 0.0071(10)
C6 0.0401(8) 0.0490(8) 0.0510(9) 0.0116(7) 0.0120(7) 0.0094(7)
C7 0.0351(8) 0.0431(8) 0.0445(8) 0.0082(6) 0.0065(6) 0.0106(6)
C8 0.0364(8) 0.0405(7) 0.0456(8) 0.0082(6) 0.0073(6) 0.0104(6)
C9 0.0399(9) 0.0417(8) 0.0638(10) 0.0011(7) 0.0123(8) 0.0048(7)
C10 0.0368(8) 0.0498(9) 0.0759(12) -0.0013(7) 0.0209(8) 0.0102(8)
C11 0.0403(9) 0.0485(9) 0.0615(10) 0.0072(7) 0.0215(7) 0.0104(7)
C12 0.0337(8) 0.0426(8) 0.0441(8) 0.0075(6) 0.0092(6) 0.0138(6)
C13 0.0340(8) 0.0431(8) 0.0415(8) 0.0064(6) 0.0079(6) 0.0114(6)
C14 0.0438(9) 0.0447(8) 0.0432(8) 0.0073(7) 0.0080(7) 0.0076(7)
C15 0.0603(11) 0.0585(10) 0.0579(10) 0.0134(9) 0.0179(8) 0.0011(8)
C16 0.0769(14) 0.0522(10) 0.0569(10) 0.0108(9) 0.0056(9) -0.0058(8)
C17 0.0569(11) 0.0499(9) 0.0618(11) -0.0010(8) -0.0030(9) 0.0077(8)
C18 0.0413(9) 0.0513(9) 0.0569(10) 0.0023(7) 0.0027(7) 0.0138(8)
C19 0.0387(8) 0.0453(8) 0.0416(8) 0.0073(6) 0.0041(6) 0.0118(7)
O1 0.0559(8) 0.0539(7) 0.0927(10) 0.0011(6) 0.0302(7) -0.0089(7)
O2 0.0543(8) 0.0667(8) 0.0587(7) 0.0007(6) 0.0171(6) 0.0021(6)
C20 0.103(2) 0.0735(15) 0.1010(18) -0.0274(14) -0.0127(15) 0.0078(13)
C21 0.0645(13) 0.0620(12) 0.0910(15) -0.0090(10) 0.0110(11) 0.0033(11)
C22 0.0641(12) 0.0533(9) 0.0529(9) 0.0096(9) 0.0011(8) 0.0096(8)
C23 0.0453(9) 0.0477(9) 0.0533(9) 0.0119(7) 0.0087(7) 0.0123(7)
O1W 0.0420(7) 0.0799(9) 0.0668(8) 0.0146(6) 0.0135(6) 0.0150(7)
O2W 0.0487(8) 0.0607(8) 0.0793(9) -0.0024(6) 0.0019(7) 0.0172(7)

loop_
_atom_type_symbol
_atom_type_description
_atom_type_scat_dispersion_real
_atom_type_scat_dispersion_imag
_atom_type_scat_source
C C 0.0033 0.0016 'International Tables Vol C Tables 4.2.6.8 and 6.1.1.4'
H H 0.0000 0.0000 'International Tables Vol C Tables 4.2.6.8 and 6.1.1.4'
N N 0.0061 0.0033 'International Tables Vol C Tables 4.2.6.8 and 6.1.1.4'
O O 0.0106 0.0060 'International Tables Vol C Tables 4.2.6.8 and 6.1.1.4'

loop_
_geom_angle_atom_site_label_1
_geom_angle_atom_site_label_2
_geom_angle_atom_site_label_3
_geom_angle
C7 N1 C6 107.54(13)
C7 N1 H2 123.1(12)
C6 N1 H2 129.3(12)
C7 N2 C1 104.86(13)
C12 N3 C8 117.15(13)
C13 N4 C14 104.64(13)
C13 N5 C19 107.30(13)
C13 N5 H1 123.4(13)
C19 N5 H1 129.3(13)
N2 C1 C2 130.11(16)
N2 C1 C6 109.96(14)
C2 C1 C6 119.92(16)
C3 C2 C1 117.73(18)
C3 C2 H2B 121.1
C1 C2 H2B 121.1
C2 C3 C4 121.61(18)
C2 C3 H3B 119.2
C4 C3 H3B 119.2
C5 C4 C3 121.71(18)
C5 C4 H4B 119.1
C3 C4 H4B 119.1
C4 C5 C6 116.72(18)
C4 C5 H5B 121.6
C6 C5 H5B 121.6
N1 C6 C5 132.63(16)
N1 C6 C1 105.07(14)
C5 C6 C1 122.27(16)
N2 C7 N1 112.57(13)
N2 C7 C8 126.42(14)
N1 C7 C8 121.00(13)
N3 C8 C9 123.26(14)
N3 C8 C7 115.06(13)
C9 C8 C7 121.67(14)
C10 C9 C8 118.15(15)
C10 C9 H9A 120.9
C8 C9 H9A 120.9
C9 C10 C11 119.67(15)
C9 C10 H10A 120.2
C11 C10 H10A 120.2
C10 C11 C12 118.33(15)
C10 C11 H11A 120.8
C12 C11 H11A 120.8
N3 C12 C11 123.43(14)
N3 C12 C13 115.37(13)
C11 C12 C13 121.19(14)
N4 C13 N5 113.13(13)
N4 C13 C12 124.76(13)
N5 C13 C12 122.12(13)
N4 C14 C15 129.84(16)
N4 C14 C19 110.09(13)
C15 C14 C19 120.07(16)
C16 C15 C14 117.73(18)
C16 C15 H15A 121.1
C14 C15 H15A 121.1
C15 C16 C17 121.52(17)
C15 C16 H16A 119.2
C17 C16 H16A 119.2
C18 C17 C16 122.03(17)
C18 C17 H17A 119.0
C16 C17 H17A 119.0
C17 C18 C19 116.43(17)
C17 C18 H18A 121.8
C19 C18 H18A 121.8
N5 C19 C18 132.95(15)
N5 C19 C14 104.84(14)
C18 C19 C14 122.20(15)
C23 O2 H3 113.9(17)
C21 C20 H20A 109.5
C21 C20 H20B 109.5
H20A C20 H20B 109.5
C21 C20 H20C 109.5
H20A C20 H20C 109.5
H20B C20 H20C 109.5
C22 C21 C20 113.3(2)
C22 C21 H21A 108.9
C20 C21 H21A 108.9
C22 C21 H21B 108.9
C20 C21 H21B 108.9
H21A C21 H21B 107.7
C23 C22 C21 114.24(16)
C23 C22 H22A 108.7
C21 C22 H22A 108.7
C23 C22 H22B 108.7
C21 C22 H22B 108.7
H22A C22 H22B 107.6
O1 C23 O2 122.25(16)
O1 C23 C22 124.19(16)
O2 C23 C22 113.56(15)
H2W1 O1W H1W1 117(3)
H2W2 O2W H1W2 102(3)

loop_
_geom_bond_atom_site_label_1
_geom_bond_atom_site_label_2
_geom_bond_distance
N1 C7 1.358(2)
N1 C6 1.375(2)
N1 H2 0.90(2)
N2 C7 1.3259(19)
N2 C1 1.386(2)
N3 C12 1.3350(19)
N3 C8 1.3401(19)
N4 C13 1.3203(19)
N4 C14 1.383(2)
N5 C13 1.3533(19)
N5 C19 1.377(2)
N5 H1 0.86(2)
C1 C2 1.393(2)
C1 C6 1.401(2)
C2 C3 1.379(3)
C2 H2B 0.9300
C3 C4 1.391(3)
C3 H3B 0.9300
C4 C5 1.378(3)
C4 H4B 0.9300
C5 C6 1.388(2)
C5 H5B 0.9300
C7 C8 1.465(2)
C8 C9 1.390(2)
C9 C10 1.374(2)
C9 H9A 0.9300
C10 C11 1.374(2)
C10 H10A 0.9300
C11 C12 1.385(2)
C11 H11A 0.9300
C12 C13 1.470(2)
C14 C15 1.393(2)
C14 C19 1.403(2)
C15 C16 1.371(3)
C15 H15A 0.9300
C16 C17 1.398(3)
C16 H16A 0.9300
C17 C18 1.373(3)
C17 H17A 0.9300
C18 C19 1.391(2)
C18 H18A 0.9300
O1 C23 1.203(2)
O2 C23 1.315(2)
O2 H3 0.85(2)
C20 C21 1.518(3)
C20 H20A 0.9600
C20 H20B 0.9600
C20 H20C 0.9600
C21 C22 1.504(3)
C21 H21A 0.9700
C21 H21B 0.9700
C22 C23 1.496(2)
C22 H22A 0.9700
C22 H22B 0.9700
O1W H2W1 0.83(2)
O1W H1W1 0.82(2)
O2W H2W2 0.82(2)
O2W H1W2 0.81(2)

loop_
_geom_hbond_atom_site_label_D
_geom_hbond_atom_site_label_H
_geom_hbond_atom_site_label_A
_geom_hbond_site_symmetry_A
_geom_hbond_distance_DH
_geom_hbond_distance_HA
_geom_hbond_distance_DA
_geom_hbond_angle_DHA
_geom_hbond_publ_flag
N1 H2 O2W . 0.90(2) 2.124(10) 3.006(2) 165.6(16) y
N5 H1 O2W . 0.86(2) 2.234(19) 3.083(2) 169.1(17) y
O1W H2W1 N4 . 0.83(2) 1.961(10) 2.7901(19) 178(3) y
O2W H2W2 O1W 2_575 0.82(2) 2.042(12) 2.852(2) 168(3) y
O2W H1W2 O1W 1_655 0.81(2) 2.056(12) 2.856(2) 168(3) y
O1W H1W1 O1 2_465 0.82(2) 1.996(12) 2.795(2) 166(3) y
O2 H3 N2 . 0.85(2) 1.890(12) 2.712(2) 164(2) y

loop_
_geom_torsion_atom_site_label_1
_geom_torsion_atom_site_label_2
_geom_torsion_atom_site_label_3
_geom_torsion_atom_site_label_4
_geom_torsion
C7 N2 C1 C2 178.8(2)
C7 N2 C1 C6 -0.07(19)
N2 C1 C2 C3 -178.9(2)
C6 C1 C2 C3 -0.1(3)
C1 C2 C3 C4 1.3(4)
C2 C3 C4 C5 -1.3(4)
C3 C4 C5 C6 0.0(4)
C7 N1 C6 C5 -177.18(19)
C7 N1 C6 C1 0.76(18)
C4 C5 C6 N1 178.9(2)
C4 C5 C6 C1 1.2(3)
N2 C1 C6 N1 -0.43(19)
C2 C1 C6 N1 -179.43(17)
N2 C1 C6 C5 177.78(16)
C2 C1 C6 C5 -1.2(3)
C1 N2 C7 N1 0.58(18)
C1 N2 C7 C8 -178.33(15)
C6 N1 C7 N2 -0.87(19)
C6 N1 C7 C8 178.11(14)
C12 N3 C8 C9 -1.1(2)
C12 N3 C8 C7 179.62(13)
N2 C7 C8 N3 -179.30(14)
N1 C7 C8 N3 1.9(2)
N2 C7 C8 C9 1.4(3)
N1 C7 C8 C9 -177.42(15)
N3 C8 C9 C10 0.9(3)
C7 C8 C9 C10 -179.91(15)
C8 C9 C10 C11 -0.1(3)
C9 C10 C11 C12 -0.4(3)
C8 N3 C12 C11 0.6(2)
C8 N3 C12 C13 179.95(13)
C10 C11 C12 N3 0.1(3)
C10 C11 C12 C13 -179.18(15)
C14 N4 C13 N5 -0.62(17)
C14 N4 C13 C12 179.13(14)
C19 N5 C13 N4 0.37(18)
C19 N5 C13 C12 -179.38(13)
N3 C12 C13 N4 178.66(14)
C11 C12 C13 N4 -2.0(2)
N3 C12 C13 N5 -1.6(2)
C11 C12 C13 N5 177.75(14)
C13 N4 C14 C15 -178.98(18)
C13 N4 C14 C19 0.63(17)
N4 C14 C15 C16 -179.71(17)
C19 C14 C15 C16 0.7(3)
C14 C15 C16 C17 0.2(3)
C15 C16 C17 C18 -0.4(3)
C16 C17 C18 C19 -0.3(3)
C13 N5 C19 C18 -179.13(17)
C13 N5 C19 C14 0.05(17)
C17 C18 C19 N5 -179.70(17)
C17 C18 C19 C14 1.2(2)
N4 C14 C19 N5 -0.42(17)
C15 C14 C19 N5 179.24(15)
N4 C14 C19 C18 178.87(14)
C15 C14 C19 C18 -1.5(3)
C20 C21 C22 C23 177.6(2)
C21 C22 C23 O1 0.2(3)
C21 C22 C23 O2 -179.94(17)

loop_
_cod_related_entry_id
_cod_related_entry_database
_cod_related_entry_code
1 ChemSpider 30657743
